data_4067205
loop_
_publ_author_name
'Dureen, Meghan A.'
'Brown, Christopher C.'
'Stephan, Douglas W.'

_publ_section_title
;
 Deprotonation and Addition Reactions of Frustrated Lewis Pairs with
 Alkynes
;
_journal_issue 23
_journal_name_full Organometallics
_journal_page_first 6594
_journal_paper_doi 10.1021/om1009044
_journal_volume 29
_journal_year 2010
_chemical_formula_sum 'C45 H31 B Cl2 F15 P'
_chemical_formula_weight 969.38
_chemical_name_systematic
; 
 ? 
;
_space_group_IT_number 2
_symmetry_cell_setting triclinic
_symmetry_space_group_name_Hall '-P 1'
_symmetry_space_group_name_H-M 'P -1'
_atom_sites_solution_hydrogens geom
_atom_sites_solution_primary direct
_atom_sites_solution_secondary difmap
_audit_creation_method SHELXL-97
_cell_angle_alpha 74.3200(10)
_cell_angle_beta 67.2090(10)
_cell_angle_gamma 69.473(2)
_cell_formula_units_Z 2
_cell_length_a 12.3010(4)
_cell_length_b 12.8632(4)
_cell_length_c 15.2230(5)
_cell_measurement_reflns_used 9974
_cell_measurement_temperature 150(2)
_cell_measurement_theta_max 0.00
_cell_measurement_theta_min 0.00
_cell_volume 2054.31(12)
_computing_cell_refinement 'Bruker SAINT'
_computing_data_collection 'Bruker APEX2'
_computing_data_reduction 'Bruker SAINT'
_computing_molecular_graphics 'Bruker SHELXTL'
_computing_publication_material 'Bruker SHELXTL'
_computing_structure_refinement 'SHELXL-97 (Sheldrick, 1997)'
_computing_structure_solution 'SHELXS-97 (Sheldrick, 1990)'
_diffrn_ambient_temperature 150(2)
_diffrn_measured_fraction_theta_full 0.992
_diffrn_measured_fraction_theta_max 0.992
_diffrn_measurement_device_type 'Bruker APEX-II CCD'
_diffrn_measurement_method '\f and \w scans'
_diffrn_radiation_monochromator graphite
_diffrn_radiation_source 'fine-focus sealed tube'
_diffrn_radiation_type MoK\a
_diffrn_radiation_wavelength 0.71073
_diffrn_reflns_av_R_equivalents 0.0295
_diffrn_reflns_av_sigmaI/netI 0.0320
_diffrn_reflns_limit_h_max 17
_diffrn_reflns_limit_h_min -17
_diffrn_reflns_limit_k_max 17
_diffrn_reflns_limit_k_min -17
_diffrn_reflns_limit_l_max 21
_diffrn_reflns_limit_l_min -18
_diffrn_reflns_number 42915
_diffrn_reflns_theta_full 29.84
_diffrn_reflns_theta_max 29.84
_diffrn_reflns_theta_min 1.47
_diffrn_standards_number 0
_exptl_absorpt_coefficient_mu 0.300
_exptl_absorpt_correction_T_max 0.9424
_exptl_absorpt_correction_T_min 0.8894
_exptl_absorpt_correction_type empirical
_exptl_absorpt_process_details SADABS
_exptl_crystal_colour colourless
_exptl_crystal_density_diffrn 1.567
_exptl_crystal_density_method 'not measured'
_exptl_crystal_description block
_exptl_crystal_F_000 980
_exptl_crystal_size_max 0.40
_exptl_crystal_size_mid 0.30
_exptl_crystal_size_min 0.20
_refine_diff_density_max 0.889
_refine_diff_density_min -0.888
_refine_diff_density_rms 0.073
_refine_ls_extinction_method none
_refine_ls_goodness_of_fit_ref 1.039
_refine_ls_hydrogen_treatment fixed
_refine_ls_matrix_type full
_refine_ls_number_parameters 581
_refine_ls_number_reflns 11716
_refine_ls_number_restraints 0
_refine_ls_restrained_S_all 1.039
_refine_ls_R_factor_all 0.0620
_refine_ls_R_factor_gt 0.0438
_refine_ls_shift/su_max 0.001
_refine_ls_shift/su_mean 0.000
_refine_ls_structure_factor_coef Fsqd
_refine_ls_weighting_details 'calc w=1/[\s^2^(Fo^2^)+(0.0663P)^2^+0.9004P] where P=(Fo^2^+2Fc^2^)/3'
_refine_ls_weighting_scheme calc
_refine_ls_wR_factor_gt 0.1155
_refine_ls_wR_factor_ref 0.1290
_reflns_number_gt 9076
_reflns_number_total 11716
_reflns_threshold_expression >2sigma(I)
_cod_data_source_file om1009044_si_002.cif
_cod_data_source_block (C6H2Me3)2PH(Ph)CC(H)B(C6F5)3
_cod_depositor_comments
;
The following automatic conversions were performed:

'_symmetry_cell_setting' value 'Triclinic' changed to 'triclinic'
according to /home/saulius/struct/CIF-dictionaries/cif_core.dic
dictionary named 'cif_core.dic' version 2.4.1 from 2010-06-29.

Automatic conversion script
Id: cif_fix_values 1715 2011-07-08 13:25:40Z adriana 
;
_cod_original_cell_volume 2054.31(11)
_cod_original_sg_symbol_H-M P-1
_cod_database_code 4067205

loop_
_symmetry_equiv_pos_as_xyz
'x, y, z'
'-x, -y, -z'

loop_
_atom_site_label
_atom_site_type_symbol
_atom_site_fract_x
_atom_site_fract_y
_atom_site_fract_z
_atom_site_U_iso_or_equiv
_atom_site_adp_type
_atom_site_occupancy
_atom_site_symmetry_multiplicity
_atom_site_calc_flag
_atom_site_refinement_flags
Cl1 Cl 0.96820(6) 0.03497(5) 0.13986(6) 0.05670(17) Uani 1 1 d .
Cl2 Cl 0.92543(9) 0.22026(7) 0.23536(5) 0.0752(2) Uani 1 1 d .
P1 P 0.31518(3) 0.83849(3) 0.34751(3) 0.01699(9) Uani 1 1 d .
F10 F 0.55694(9) 0.82008(8) 0.06322(7) 0.0231(2) Uani 1 1 d .
F11 F 0.76129(9) 0.88849(8) -0.02584(6) 0.0238(2) Uani 1 1 d .
F15 F 0.65584(9) 0.96294(8) 0.29086(7) 0.0252(2) Uani 1 1 d .
F12 F 0.73682(10) 1.10315(9) -0.09246(7) 0.0310(2) Uani 1 1 d .
F5 F 0.68616(9) 0.65579(10) 0.39281(7) 0.0308(2) Uani 1 1 d .
F6 F 0.89038(9) 0.55235(8) 0.15534(8) 0.0277(2) Uani 1 1 d .
F1 F 0.94924(9) 0.79728(9) 0.09718(7) 0.0312(2) Uani 1 1 d .
F14 F 0.64369(11) 1.17666(9) 0.21917(8) 0.0333(2) Uani 1 1 d .
F13 F 0.68171(11) 1.25250(8) 0.02764(9) 0.0357(3) Uani 1 1 d .
F7 F 0.91716(10) 0.42727(9) 0.03330(9) 0.0339(2) Uani 1 1 d .
F9 F 0.58771(11) 0.69092(10) -0.05980(8) 0.0344(3) Uani 1 1 d .
F2 F 1.12668(10) 0.73373(11) 0.17472(10) 0.0414(3) Uani 1 1 d .
F4 F 0.86777(11) 0.58960(12) 0.46809(8) 0.0439(3) Uani 1 1 d .
F8 F 0.77057(12) 0.49374(11) -0.07846(9) 0.0426(3) Uani 1 1 d .
F3 F 1.09019(11) 0.62728(11) 0.36031(9) 0.0432(3) Uani 1 1 d .
B1 B 0.69921(15) 0.77925(14) 0.19035(12) 0.0153(3) Uani 1 1 d .
C39 C 0.69842(13) 0.91253(12) 0.13835(11) 0.0165(3) Uani 1 1 d .
C2 C 0.46664(13) 0.75375(12) 0.28742(10) 0.0163(3) Uani 1 1 d .
C40 C 0.72274(14) 0.95632(13) 0.04096(11) 0.0185(3) Uani 1 1 d .
C27 C 0.80602(14) 0.73562(12) 0.24220(11) 0.0168(3) Uani 1 1 d .
C33 C 0.72564(14) 0.69779(12) 0.11326(10) 0.0166(3) Uani 1 1 d .
C1 C 0.56029(13) 0.79642(12) 0.26883(10) 0.0160(3) Uani 1 1 d .
H1A H 0.5418 0.8480 0.3105 0.019 Uiso 1 1 calc R
C9 C 0.20803(14) 0.77281(13) 0.44526(11) 0.0200(3) Uani 1 1 d .
C19 C 0.33978(15) 1.05335(13) 0.29082(11) 0.0208(3) Uani 1 1 d .
C3 C 0.47168(14) 0.65229(12) 0.25498(11) 0.0181(3) Uani 1 1 d .
C34 C 0.81475(14) 0.59537(13) 0.10145(11) 0.0199(3) Uani 1 1 d .
C18 C 0.32659(14) 0.96472(13) 0.36947(11) 0.0187(3) Uani 1 1 d .
C43 C 0.66630(15) 1.10513(14) 0.15961(13) 0.0235(3) Uani 1 1 d .
C38 C 0.65027(14) 0.72430(13) 0.05698(11) 0.0191(3) Uani 1 1 d .
C28 C 0.92207(15) 0.75048(13) 0.19120(12) 0.0212(3) Uani 1 1 d .
C41 C 0.71508(15) 1.06847(14) 0.00274(12) 0.0220(3) Uani 1 1 d .
C8 C 0.56582(15) 0.55388(13) 0.26320(12) 0.0210(3) Uani 1 1 d .
H8A H 0.6220 0.5514 0.2929 0.025 Uiso 1 1 calc R
C35 C 0.83068(15) 0.52663(14) 0.03866(13) 0.0240(3) Uani 1 1 d .
C32 C 0.79331(14) 0.68071(14) 0.33603(11) 0.0210(3) Uani 1 1 d .
C44 C 0.67241(14) 0.99314(13) 0.19487(11) 0.0193(3) Uani 1 1 d .
C10 C 0.08157(14) 0.82767(13) 0.45874(12) 0.0219(3) Uani 1 1 d .
C29 C 1.01668(15) 0.71690(15) 0.22898(14) 0.0262(3) Uani 1 1 d .
C42 C 0.68624(15) 1.14390(13) 0.06276(13) 0.0243(3) Uani 1 1 d .
C37 C 0.66367(16) 0.65876(15) -0.00702(12) 0.0243(3) Uani 1 1 d .
C20 C 0.35837(15) 1.14875(14) 0.30267(13) 0.0241(3) Uani 1 1 d .
H20A H 0.3682 1.2081 0.2498 0.029 Uiso 1 1 calc R
C21 C 0.36300(15) 1.15991(15) 0.38967(13) 0.0265(3) Uani 1 1 d .
C13 C 0.15215(16) 0.63307(15) 0.58207(13) 0.0277(4) Uani 1 1 d .
H13A H 0.1758 0.5667 0.6244 0.033 Uiso 1 1 calc R
C14 C 0.24364(15) 0.67440(14) 0.50719(12) 0.0243(3) Uani 1 1 d .
C11 C -0.00508(15) 0.78209(15) 0.53468(13) 0.0262(3) Uani 1 1 d .
H11A H -0.0897 0.8185 0.5442 0.031 Uiso 1 1 calc R
C4 C 0.38816(16) 0.65280(14) 0.21415(13) 0.0256(3) Uani 1 1 d .
H4A H 0.3219 0.7180 0.2103 0.031 Uiso 1 1 calc R
C31 C 0.88589(16) 0.64479(16) 0.37716(12) 0.0277(4) Uani 1 1 d .
C7 C 0.57797(17) 0.45990(14) 0.22843(14) 0.0288(4) Uani 1 1 d .
H7A H 0.6425 0.3937 0.2341 0.035 Uiso 1 1 calc R
C30 C 0.99817(16) 0.66348(16) 0.32311(14) 0.0287(4) Uani 1 1 d .
C17 C 0.37459(16) 0.60921(17) 0.49893(14) 0.0351(4) Uani 1 1 d .
H17A H 0.4300 0.6459 0.4438 0.053 Uiso 1 1 calc R
H17B H 0.3892 0.5325 0.4894 0.053 Uiso 1 1 calc R
H17C H 0.3898 0.6068 0.5582 0.053 Uiso 1 1 calc R
C23 C 0.33168(15) 0.97378(15) 0.45810(12) 0.0235(3) Uani 1 1 d .
C36 C 0.75562(17) 0.55912(15) -0.01692(13) 0.0271(4) Uani 1 1 d .
C6 C 0.49612(19) 0.46245(16) 0.18549(16) 0.0348(4) Uani 1 1 d .
H6A H 0.5053 0.3985 0.1606 0.042 Uiso 1 1 calc R
C24 C 0.33731(19) 1.04904(15) 0.19364(12) 0.0299(4) Uani 1 1 d .
H24A H 0.3474 1.1194 0.1504 0.045 Uiso 1 1 calc R
H24B H 0.2586 1.0391 0.2011 0.045 Uiso 1 1 calc R
H24C H 0.4043 0.9859 0.1663 0.045 Uiso 1 1 calc R
C15 C 0.03682(16) 0.93294(15) 0.39429(14) 0.0305(4) Uani 1 1 d .
H15A H -0.0531 0.9563 0.4165 0.046 Uiso 1 1 calc R
H15B H 0.0676 0.9180 0.3279 0.046 Uiso 1 1 calc R
H15C H 0.0669 0.9930 0.3967 0.046 Uiso 1 1 calc R
C5 C 0.40074(19) 0.55868(16) 0.17889(16) 0.0348(4) Uani 1 1 d .
H5A H 0.3439 0.5603 0.1502 0.042 Uiso 1 1 calc R
C22 C 0.34883(16) 1.07214(16) 0.46600(13) 0.0279(4) Uani 1 1 d .
H22A H 0.3509 1.0793 0.5258 0.033 Uiso 1 1 calc R
C25 C 0.38484(19) 1.26429(18) 0.39818(17) 0.0384(5) Uani 1 1 d .
H25A H 0.3857 1.2585 0.4634 0.058 Uiso 1 1 calc R
H25B H 0.3191 1.3301 0.3855 0.058 Uiso 1 1 calc R
H25C H 0.4639 1.2722 0.3511 0.058 Uiso 1 1 calc R
C26 C 0.3237(2) 0.88171(18) 0.54385(13) 0.0354(4) Uani 1 1 d .
H26A H 0.3289 0.9066 0.5972 0.053 Uiso 1 1 calc R
H26B H 0.3915 0.8145 0.5265 0.053 Uiso 1 1 calc R
H26C H 0.2454 0.8641 0.5637 0.053 Uiso 1 1 calc R
C12 C 0.02824(16) 0.68482(15) 0.59724(13) 0.0284(4) Uani 1 1 d .
C16 C -0.06733(18) 0.63686(18) 0.67922(16) 0.0412(5) Uani 1 1 d .
H16A H -0.0267 0.5687 0.7149 0.062 Uiso 1 1 calc R
H16B H -0.1188 0.6184 0.6534 0.062 Uiso 1 1 calc R
H16C H -0.1186 0.6924 0.7226 0.062 Uiso 1 1 calc R
C45 C 0.9444(2) 0.18001(18) 0.12837(15) 0.0376(4) Uani 1 1 d .
H45A H 1.0155 0.2018 0.0768 0.045 Uiso 1 1 calc R
H45B H 0.8705 0.2208 0.1088 0.045 Uiso 1 1 calc R
H2 H 0.2609(17) 0.8723(16) 0.2869(14) 0.021(5) Uiso 1 1 d .

loop_
_atom_site_aniso_label
_atom_site_aniso_U_11
_atom_site_aniso_U_22
_atom_site_aniso_U_33
_atom_site_aniso_U_23
_atom_site_aniso_U_13
_atom_site_aniso_U_12
Cl1 0.0416(3) 0.0393(3) 0.0897(5) -0.0097(3) -0.0242(3) -0.0088(2)
Cl2 0.1168(7) 0.0819(5) 0.0343(3) -0.0110(3) -0.0131(4) -0.0474(5)
P1 0.01357(17) 0.01833(18) 0.01687(18) -0.00098(14) -0.00567(14) -0.00233(14)
F10 0.0214(5) 0.0237(5) 0.0260(5) -0.0029(4) -0.0121(4) -0.0042(4)
F11 0.0326(5) 0.0254(5) 0.0160(4) -0.0037(4) -0.0062(4) -0.0128(4)
F15 0.0333(5) 0.0274(5) 0.0191(5) -0.0072(4) -0.0068(4) -0.0123(4)
F12 0.0415(6) 0.0291(5) 0.0235(5) 0.0086(4) -0.0147(5) -0.0160(5)
F5 0.0219(5) 0.0457(6) 0.0194(5) 0.0047(4) -0.0062(4) -0.0109(4)
F6 0.0274(5) 0.0240(5) 0.0334(5) -0.0096(4) -0.0173(4) 0.0030(4)
F1 0.0197(5) 0.0395(6) 0.0261(5) 0.0059(4) -0.0041(4) -0.0103(4)
F14 0.0398(6) 0.0238(5) 0.0372(6) -0.0154(4) -0.0051(5) -0.0103(4)
F13 0.0411(6) 0.0157(5) 0.0444(7) 0.0021(4) -0.0117(5) -0.0086(4)
F7 0.0311(6) 0.0248(5) 0.0443(7) -0.0178(5) -0.0089(5) -0.0006(4)
F9 0.0404(6) 0.0429(6) 0.0345(6) -0.0077(5) -0.0236(5) -0.0146(5)
F2 0.0181(5) 0.0492(7) 0.0569(8) 0.0014(6) -0.0139(5) -0.0147(5)
F4 0.0378(6) 0.0651(8) 0.0224(5) 0.0013(5) -0.0178(5) -0.0036(6)
F8 0.0500(7) 0.0459(7) 0.0463(7) -0.0284(6) -0.0160(6) -0.0138(6)
F3 0.0310(6) 0.0578(8) 0.0508(7) -0.0124(6) -0.0301(6) -0.0021(5)
B1 0.0148(7) 0.0164(7) 0.0148(7) -0.0025(6) -0.0051(6) -0.0041(6)
C39 0.0144(7) 0.0177(7) 0.0178(7) -0.0027(5) -0.0059(5) -0.0043(5)
C2 0.0146(6) 0.0175(7) 0.0154(6) -0.0009(5) -0.0055(5) -0.0034(5)
C40 0.0181(7) 0.0204(7) 0.0192(7) -0.0034(6) -0.0066(6) -0.0072(6)
C27 0.0167(7) 0.0166(7) 0.0182(7) -0.0052(5) -0.0067(5) -0.0031(5)
C33 0.0170(7) 0.0188(7) 0.0150(6) -0.0023(5) -0.0040(5) -0.0078(5)
C1 0.0163(7) 0.0176(7) 0.0141(6) -0.0025(5) -0.0064(5) -0.0030(5)
C9 0.0138(7) 0.0212(7) 0.0207(7) -0.0010(6) -0.0040(6) -0.0033(6)
C19 0.0214(7) 0.0199(7) 0.0208(7) -0.0048(6) -0.0083(6) -0.0025(6)
C3 0.0166(7) 0.0168(7) 0.0202(7) -0.0009(5) -0.0046(6) -0.0070(5)
C34 0.0191(7) 0.0214(7) 0.0201(7) -0.0040(6) -0.0065(6) -0.0061(6)
C18 0.0161(7) 0.0208(7) 0.0184(7) -0.0047(6) -0.0066(6) -0.0018(6)
C43 0.0204(8) 0.0206(8) 0.0305(8) -0.0107(6) -0.0054(6) -0.0050(6)
C38 0.0189(7) 0.0195(7) 0.0194(7) -0.0020(6) -0.0059(6) -0.0072(6)
C28 0.0196(7) 0.0208(7) 0.0230(7) -0.0013(6) -0.0075(6) -0.0064(6)
C41 0.0199(7) 0.0230(8) 0.0215(7) 0.0036(6) -0.0085(6) -0.0075(6)
C8 0.0192(7) 0.0187(7) 0.0242(8) 0.0010(6) -0.0082(6) -0.0060(6)
C35 0.0222(8) 0.0203(8) 0.0286(8) -0.0095(6) -0.0040(6) -0.0053(6)
C32 0.0166(7) 0.0269(8) 0.0193(7) -0.0054(6) -0.0062(6) -0.0043(6)
C44 0.0192(7) 0.0210(7) 0.0183(7) -0.0036(6) -0.0057(6) -0.0064(6)
C10 0.0159(7) 0.0205(7) 0.0260(8) -0.0028(6) -0.0072(6) -0.0014(6)
C29 0.0162(7) 0.0261(8) 0.0388(10) -0.0068(7) -0.0103(7) -0.0060(6)
C42 0.0211(8) 0.0150(7) 0.0341(9) 0.0005(6) -0.0090(7) -0.0048(6)
C37 0.0275(8) 0.0317(9) 0.0217(7) -0.0037(6) -0.0114(7) -0.0142(7)
C20 0.0222(8) 0.0216(8) 0.0277(8) -0.0071(6) -0.0069(6) -0.0039(6)
C21 0.0186(8) 0.0297(9) 0.0322(9) -0.0165(7) -0.0052(7) -0.0026(6)
C13 0.0221(8) 0.0243(8) 0.0275(8) 0.0037(7) -0.0056(7) -0.0043(6)
C14 0.0174(7) 0.0239(8) 0.0249(8) 0.0003(6) -0.0054(6) -0.0023(6)
C11 0.0127(7) 0.0274(8) 0.0329(9) -0.0046(7) -0.0038(6) -0.0031(6)
C4 0.0215(8) 0.0219(8) 0.0380(9) -0.0056(7) -0.0140(7) -0.0058(6)
C31 0.0283(9) 0.0341(9) 0.0204(8) -0.0053(7) -0.0133(7) -0.0017(7)
C7 0.0277(9) 0.0156(7) 0.0386(10) -0.0018(7) -0.0094(7) -0.0041(6)
C30 0.0237(8) 0.0331(9) 0.0368(10) -0.0112(7) -0.0200(7) -0.0010(7)
C17 0.0185(8) 0.0363(10) 0.0311(9) 0.0119(8) -0.0061(7) -0.0001(7)
C23 0.0174(7) 0.0314(9) 0.0186(7) -0.0060(6) -0.0061(6) -0.0014(6)
C36 0.0317(9) 0.0309(9) 0.0259(8) -0.0136(7) -0.0058(7) -0.0141(7)
C6 0.0380(10) 0.0226(8) 0.0492(12) -0.0104(8) -0.0141(9) -0.0113(8)
C24 0.0490(11) 0.0245(8) 0.0214(8) 0.0012(6) -0.0163(8) -0.0144(8)
C15 0.0171(8) 0.0274(9) 0.0363(10) 0.0020(7) -0.0097(7) 0.0020(6)
C5 0.0341(10) 0.0301(9) 0.0521(12) -0.0099(8) -0.0220(9) -0.0113(8)
C22 0.0227(8) 0.0396(10) 0.0241(8) -0.0155(7) -0.0083(7) -0.0031(7)
C25 0.0353(10) 0.0372(11) 0.0486(12) -0.0237(9) -0.0093(9) -0.0093(8)
C26 0.0451(11) 0.0419(11) 0.0209(8) -0.0007(7) -0.0157(8) -0.0114(9)
C12 0.0203(8) 0.0273(9) 0.0313(9) -0.0025(7) -0.0025(7) -0.0075(7)
C16 0.0226(9) 0.0372(11) 0.0467(12) 0.0055(9) 0.0000(8) -0.0099(8)
C45 0.0355(10) 0.0395(11) 0.0364(10) -0.0066(8) -0.0102(8) -0.0098(8)

loop_
_atom_type_symbol
_atom_type_description
_atom_type_scat_dispersion_real
_atom_type_scat_dispersion_imag
_atom_type_scat_source
C C 0.0033 0.0016 'International Tables Vol C Tables 4.2.6.8 and 6.1.1.4'
H H 0.0000 0.0000 'International Tables Vol C Tables 4.2.6.8 and 6.1.1.4'
B B 0.0013 0.0007 'International Tables Vol C Tables 4.2.6.8 and 6.1.1.4'
F F 0.0171 0.0103 'International Tables Vol C Tables 4.2.6.8 and 6.1.1.4'
P P 0.1023 0.0942 'International Tables Vol C Tables 4.2.6.8 and 6.1.1.4'
Cl Cl 0.1484 0.1585 'International Tables Vol C Tables 4.2.6.8 and 6.1.1.4'

loop_
_geom_angle_atom_site_label_1
_geom_angle_atom_site_label_2
_geom_angle_atom_site_label_3
_geom_angle
C9 P1 C18 114.80(7)
C9 P1 C2 119.96(7)
C18 P1 C2 109.92(7)
C1 B1 C27 112.57(12)
C1 B1 C33 112.11(12)
C27 B1 C33 111.67(12)
C1 B1 C39 101.56(11)
C27 B1 C39 105.25(11)
C33 B1 C39 113.11(12)
C40 C39 C44 112.50(13)
C40 C39 B1 127.48(13)
C44 C39 B1 120.01(13)
C1 C2 C3 127.47(14)
C1 C2 P1 115.72(11)
C3 C2 P1 116.45(10)
F11 C40 C41 114.27(14)
F11 C40 C39 120.85(13)
C41 C40 C39 124.84(14)
C32 C27 C28 113.64(14)
C32 C27 B1 125.80(13)
C28 C27 B1 120.55(13)
C34 C33 C38 113.17(13)
C34 C33 B1 125.91(13)
C38 C33 B1 120.75(13)
C2 C1 B1 134.31(14)
C14 C9 C10 120.29(14)
C14 C9 P1 123.54(12)
C10 C9 P1 116.17(12)
C20 C19 C18 118.67(15)
C20 C19 C24 118.01(15)
C18 C19 C24 123.31(14)
C4 C3 C8 118.68(14)
C4 C3 C2 122.28(14)
C8 C3 C2 119.02(14)
F6 C34 C35 114.37(14)
F6 C34 C33 121.32(13)
C35 C34 C33 124.24(15)
C23 C18 C19 120.28(15)
C23 C18 P1 122.64(12)
C19 C18 P1 116.91(11)
F14 C43 C42 119.54(15)
F14 C43 C44 120.50(15)
C42 C43 C44 119.94(15)
F10 C38 C37 115.89(14)
F10 C38 C33 119.71(13)
C37 C38 C33 124.39(15)
F1 C28 C29 115.71(14)
F1 C28 C27 119.86(14)
C29 C28 C27 124.39(15)
F12 C41 C42 120.13(14)
F12 C41 C40 120.29(15)
C42 C41 C40 119.58(15)
C7 C8 C3 120.69(15)
F7 C35 C36 119.67(15)
F7 C35 C34 120.58(15)
C36 C35 C34 119.74(15)
F5 C32 C27 119.91(13)
F5 C32 C31 115.94(14)
C27 C32 C31 124.12(15)
F15 C44 C43 115.11(14)
F15 C44 C39 120.34(13)
C43 C44 C39 124.50(15)
C11 C10 C9 118.53(15)
C11 C10 C15 118.38(14)
C9 C10 C15 123.09(15)
F2 C29 C30 119.88(15)
F2 C29 C28 120.81(16)
C30 C29 C28 119.30(16)
F13 C42 C41 121.05(16)
F13 C42 C43 120.37(15)
C41 C42 C43 118.54(15)
F9 C37 C36 119.57(15)
F9 C37 C38 120.83(16)
C36 C37 C38 119.60(15)
C19 C20 C21 122.09(16)
C22 C21 C20 118.13(16)
C22 C21 C25 121.97(17)
C20 C21 C25 119.90(17)
C12 C13 C14 122.71(16)
C13 C14 C9 118.34(15)
C13 C14 C17 117.01(15)
C9 C14 C17 124.65(15)
C10 C11 C12 122.12(15)
C3 C4 C5 120.56(16)
F4 C31 C30 119.87(15)
F4 C31 C32 120.80(16)
C30 C31 C32 119.30(16)
C6 C7 C8 120.07(16)
F3 C30 C31 120.55(17)
F3 C30 C29 120.18(17)
C31 C30 C29 119.25(15)
C22 C23 C18 118.41(15)
C22 C23 C26 117.93(15)
C18 C23 C26 123.63(16)
F8 C36 C35 120.35(16)
F8 C36 C37 120.83(16)
C35 C36 C37 118.81(15)
C7 C6 C5 119.77(17)
C6 C5 C4 120.18(17)
C21 C22 C23 122.41(15)
C13 C12 C11 118.00(16)
C13 C12 C16 120.76(17)
C11 C12 C16 121.24(16)
Cl2 C45 Cl1 112.48(12)

loop_
_geom_bond_atom_site_label_1
_geom_bond_atom_site_label_2
_geom_bond_distance
Cl1 C45 1.754(2)
Cl2 C45 1.747(2)
P1 C9 1.8020(16)
P1 C18 1.8048(16)
P1 C2 1.8139(15)
F10 C38 1.3534(18)
F11 C40 1.3550(18)
F15 C44 1.3586(18)
F12 C41 1.3435(18)
F5 C32 1.3606(19)
F6 C34 1.3526(18)
F1 C28 1.3518(19)
F14 C43 1.3499(18)
F13 C42 1.3435(18)
F7 C35 1.3444(19)
F9 C37 1.3494(19)
F2 C29 1.343(2)
F4 C31 1.346(2)
F8 C36 1.3427(19)
F3 C30 1.3429(19)
B1 C1 1.641(2)
B1 C27 1.647(2)
B1 C33 1.647(2)
B1 C39 1.681(2)
C39 C40 1.389(2)
C39 C44 1.398(2)
C2 C1 1.347(2)
C2 C3 1.490(2)
C40 C41 1.386(2)
C27 C32 1.387(2)
C27 C28 1.389(2)
C33 C34 1.390(2)
C33 C38 1.395(2)
C9 C14 1.403(2)
C9 C10 1.422(2)
C19 C20 1.393(2)
C19 C18 1.415(2)
C19 C24 1.507(2)
C3 C4 1.389(2)
C3 C8 1.399(2)
C34 C35 1.387(2)
C18 C23 1.412(2)
C43 C42 1.375(2)
C43 C44 1.381(2)
C38 C37 1.382(2)
C28 C29 1.380(2)
C41 C42 1.374(2)
C8 C7 1.386(2)
C35 C36 1.374(3)
C32 C31 1.389(2)
C10 C11 1.391(2)
C10 C15 1.509(2)
C29 C30 1.379(3)
C37 C36 1.378(3)
C20 C21 1.395(2)
C21 C22 1.388(3)
C21 C25 1.505(2)
C13 C12 1.385(2)
C13 C14 1.395(2)
C14 C17 1.506(2)
C11 C12 1.392(3)
C4 C5 1.390(2)
C31 C30 1.374(3)
C7 C6 1.385(3)
C23 C22 1.396(3)
C23 C26 1.504(2)
C6 C5 1.387(3)
C12 C16 1.509(2)
